data_7023371
loop_
_publ_author_name
'Song, Xue-Zhi'
'Song, Shu-Yan'
'Zhu, Min'
'Hao, Zhao-Min'
'Meng, Xing'
'Zhao, Shu-Na'
'Zhang, Hong-Jie'

_publ_section_title
;
 Employing tripodal carboxylate ligand to construct Co(II) coordination
 networks modulated by N-donor ligands: syntheses, structures and magnetic
 properties.
;
_journal_issue 36
_journal_name_full 'Dalton transactions (Cambridge, England : 2003)'
_journal_page_first 13231
_journal_page_last 13240
_journal_paper_doi 10.1039/c3dt51241j
_journal_volume 42
_journal_year 2013
_chemical_formula_sum 'C58 H42 Co3 N8 O14'
_chemical_formula_weight 1251.79
_chemical_name_systematic ?
_space_group_IT_number 2
_symmetry_cell_setting triclinic
_symmetry_space_group_name_Hall '-P 1'
_symmetry_space_group_name_H-M 'P -1'
_atom_sites_solution_hydrogens geom
_atom_sites_solution_primary direct
_atom_sites_solution_secondary difmap
_audit_creation_method SHELXL-97
_cell_angle_alpha 86.020(2)
_cell_angle_beta 76.379(2)
_cell_angle_gamma 78.833(2)
_cell_formula_units_Z 1
_cell_length_a 9.5727(11)
_cell_length_b 11.6322(13)
_cell_length_c 12.3114(13)
_cell_measurement_temperature 173(2)
_cell_volume 1306.7(3)
_computing_cell_refinement 'Bruker SAINT'
_computing_data_collection 'Bruker APEX2'
_computing_data_reduction 'Bruker SAINT'
_computing_molecular_graphics 'Bruker SHELXTL'
_computing_publication_material 'Bruker SHELXTL'
_computing_structure_refinement 'SHELXL-97 (Sheldrick, 1997)'
_computing_structure_solution 'SHELXS-97 (Sheldrick, 1997)'
_diffrn_ambient_temperature 173(2)
_diffrn_measured_fraction_theta_full 0.990
_diffrn_measured_fraction_theta_max 0.990
_diffrn_measurement_device_type 'Bruker APEX-II CCD'
_diffrn_measurement_method '\f and \w scans'
_diffrn_radiation_monochromator graphite
_diffrn_radiation_source 'fine-focus sealed tube'
_diffrn_radiation_type MoK\a
_diffrn_radiation_wavelength 0.71073
_diffrn_reflns_av_R_equivalents 0.0730
_diffrn_reflns_av_sigmaI/netI 0.1560
_diffrn_reflns_limit_h_max 10
_diffrn_reflns_limit_h_min -11
_diffrn_reflns_limit_k_max 13
_diffrn_reflns_limit_k_min -12
_diffrn_reflns_limit_l_max 11
_diffrn_reflns_limit_l_min -14
_diffrn_reflns_number 6244
_diffrn_reflns_theta_full 24.17
_diffrn_reflns_theta_max 24.17
_diffrn_reflns_theta_min 1.70
_exptl_absorpt_coefficient_mu 1.021
_exptl_absorpt_correction_T_max 0.8620
_exptl_absorpt_correction_T_min 0.8219
_exptl_absorpt_correction_type multi-scan
_exptl_absorpt_process_details 'SADABS, Sheldrick, 1996'
_exptl_crystal_colour red
_exptl_crystal_density_diffrn 1.591
_exptl_crystal_density_method 'not measured'
_exptl_crystal_description block
_exptl_crystal_F_000 639
_exptl_crystal_size_max 0.20
_exptl_crystal_size_mid 0.18
_exptl_crystal_size_min 0.15
_refine_diff_density_max 0.498
_refine_diff_density_min -0.547
_refine_diff_density_rms 0.121
_refine_ls_extinction_method none
_refine_ls_goodness_of_fit_ref 0.943
_refine_ls_hydrogen_treatment constr
_refine_ls_matrix_type full
_refine_ls_number_parameters 376
_refine_ls_number_reflns 4137
_refine_ls_number_restraints 0
_refine_ls_restrained_S_all 0.943
_refine_ls_R_factor_all 0.1255
_refine_ls_R_factor_gt 0.0611
_refine_ls_shift/su_max 0.000
_refine_ls_shift/su_mean 0.000
_refine_ls_structure_factor_coef Fsqd
_refine_ls_weighting_details 'calc w=1/[\s^2^(Fo^2^)+(0.0413P)^2^+0.0000P] where P=(Fo^2^+2Fc^2^)/3'
_refine_ls_weighting_scheme calc
_refine_ls_wR_factor_gt 0.1078
_refine_ls_wR_factor_ref 0.1370
_reflns_number_gt 2269
_reflns_number_total 4137
_reflns_threshold_expression >2sigma(I)
_cod_data_source_file c3dt51241j.txt
_cod_data_source_block 3
_cod_depositor_comments
;
The following automatic conversions were performed:

'_symmetry_cell_setting' value 'Triclinic' changed to 'triclinic'
according to /home/saulius/struct/CIF-dictionaries/cif_core.dic
dictionary named 'cif_core.dic' version 2.4.2 from 2011-04-26.

Automatic conversion script
Id: cif_fix_values 1891 2012-01-12 08:04:46Z andrius 

The following automatic conversions were performed:

'_exptl_absorpt_correction_type' value 'multi-scans' was replaced
with the value 'multi-scan' as specified in the replacement file
'src/cod-tools/trunk/data/replacement-values/replacement_values.lst'.

Automatic conversion script
Id: cif_fix_values 5376 2017-05-30 11:51:03Z andrius 
;
_cod_original_sg_symbol_H-M P-1
_cod_database_code 7023371

loop_
_symmetry_equiv_pos_as_xyz
'x, y, z'
'-x, -y, -z'

loop_
_atom_site_label
_atom_site_type_symbol
_atom_site_fract_x
_atom_site_fract_y
_atom_site_fract_z
_atom_site_U_iso_or_equiv
_atom_site_adp_type
_atom_site_occupancy
_atom_site_symmetry_multiplicity
_atom_site_calc_flag
_atom_site_refinement_flags
C1 C 0.4926(7) 0.7479(6) -0.1200(6) 0.0222(17) Uani 1 1 d .
C2 C 0.4148(7) 0.8717(5) -0.0861(6) 0.0183(16) Uani 1 1 d .
C3 C 0.3771(8) 0.9563(6) -0.1636(6) 0.0269(18) Uani 1 1 d .
H3 H 0.4089 0.9392 -0.2408 0.032 Uiso 1 1 calc R
C4 C 0.2949(8) 1.0647(6) -0.1327(6) 0.0239(18) Uani 1 1 d .
H4 H 0.2686 1.1207 -0.1877 0.029 Uiso 1 1 calc R
C5 C 0.2511(7) 1.0911(6) -0.0206(6) 0.0188(16) Uani 1 1 d .
C6 C 0.2951(7) 1.0091(6) 0.0574(6) 0.0242(18) Uani 1 1 d .
H6 H 0.2697 1.0287 0.1341 0.029 Uiso 1 1 calc R
C7 C 0.3746(7) 0.9001(6) 0.0267(6) 0.0229(17) Uani 1 1 d .
H7 H 0.4019 0.8446 0.0817 0.028 Uiso 1 1 calc R
C8 C 0.1373(7) 0.2909(5) -0.0472(5) 0.0177(16) Uani 1 1 d .
C9 C -0.0031(7) 0.3307(6) -0.0608(5) 0.0198(17) Uani 1 1 d .
H9 H -0.0796 0.2897 -0.0267 0.024 Uiso 1 1 calc R
C10 C -0.0308(7) 0.4329(5) -0.1259(5) 0.0158(16) Uani 1 1 d .
C11 C 0.0830(7) 0.4897(6) -0.1773(5) 0.0164(16) Uani 1 1 d .
H11 H 0.0655 0.5568 -0.2242 0.020 Uiso 1 1 calc R
C12 C 0.2242(7) 0.4480(6) -0.1602(5) 0.0181(16) Uani 1 1 d .
C13 C 0.2506(7) 0.3480(5) -0.0949(5) 0.0185(16) Uani 1 1 d .
H13 H 0.3459 0.3191 -0.0832 0.022 Uiso 1 1 calc R
C14 C 0.3515(7) 0.5082(5) -0.2103(6) 0.0168(16) Uani 1 1 d .
C15 C -0.1863(7) 0.4741(6) -0.1388(6) 0.0213(17) Uani 1 1 d .
C16 C 0.8138(7) 0.7061(6) -0.4232(6) 0.0235(17) Uani 1 1 d .
H16 H 0.8265 0.7297 -0.3544 0.028 Uiso 1 1 calc R
C17 C 0.7407(8) 0.6241(6) -0.5442(6) 0.0287(19) Uani 1 1 d .
H17 H 0.6911 0.5776 -0.5771 0.034 Uiso 1 1 calc R
C18 C 0.8404(8) 0.6875(6) -0.6015(6) 0.033(2) Uani 1 1 d .
H18 H 0.8717 0.6947 -0.6804 0.040 Uiso 1 1 calc R
C19 C 0.9904(7) 0.8194(6) -0.5472(6) 0.0269(18) Uani 1 1 d .
H19A H 1.0800 0.7831 -0.6006 0.032 Uiso 1 1 calc R
H19B H 1.0181 0.8331 -0.4772 0.032 Uiso 1 1 calc R
C20 C 0.9282(8) 0.9351(6) -0.5953(6) 0.0257(18) Uani 1 1 d .
C21 C 1.0039(8) 0.9809(6) -0.6944(6) 0.0312(19) Uani 1 1 d .
H21 H 1.0948 0.9378 -0.7328 0.037 Uiso 1 1 calc R
C22 C 0.9481(9) 1.0883(6) -0.7373(6) 0.037(2) Uani 1 1 d .
H22 H 1.0011 1.1189 -0.8046 0.045 Uiso 1 1 calc R
C23 C 0.8154(9) 1.1515(7) -0.6825(6) 0.035(2) Uani 1 1 d .
H23 H 0.7778 1.2258 -0.7116 0.041 Uiso 1 1 calc R
C24 C 0.7362(8) 1.1054(6) -0.5838(6) 0.0250(18) Uani 1 1 d .
C25 C 0.7925(7) 0.9985(6) -0.5423(6) 0.0249(18) Uani 1 1 d .
H25 H 0.7381 0.9668 -0.4762 0.030 Uiso 1 1 calc R
C26 C 0.5915(8) 1.1751(6) -0.5248(6) 0.032(2) Uani 1 1 d .
H26A H 0.5486 1.2290 -0.5791 0.038 Uiso 1 1 calc R
H26B H 0.5230 1.1212 -0.4929 0.038 Uiso 1 1 calc R
C27 C 0.6340(7) 1.3552(6) -0.4449(6) 0.0265(18) Uani 1 1 d .
H27 H 0.6366 1.4020 -0.5115 0.032 Uiso 1 1 calc R
C28 C 0.6146(7) 1.2046(6) -0.3270(6) 0.0238(18) Uani 1 1 d .
H28 H 0.6025 1.1294 -0.2952 0.029 Uiso 1 1 calc R
C29 C 0.6385(7) 1.2960(6) -0.2752(6) 0.0268(18) Uani 1 1 d .
H29 H 0.6452 1.2951 -0.1994 0.032 Uiso 1 1 calc R
N1 N 0.7220(6) 0.6371(5) -0.4306(5) 0.0223(14) Uani 1 1 d .
N2 N 0.8872(6) 0.7389(5) -0.5235(5) 0.0223(14) Uani 1 1 d .
N3 N 0.6519(6) 1.3912(5) -0.3500(5) 0.0223(14) Uani 1 1 d .
N4 N 0.6113(6) 1.2432(5) -0.4346(5) 0.0237(14) Uani 1 1 d .
O1 O 0.5119(5) 0.6756(4) -0.0402(4) 0.0205(11) Uani 1 1 d .
O2 O 0.5316(5) 0.7279(4) -0.2231(4) 0.0234(12) Uani 1 1 d .
O3 O 0.4554(4) 0.4954(4) -0.1598(4) 0.0163(11) Uani 1 1 d .
O4 O 0.3586(5) 0.5623(4) -0.3021(4) 0.0234(12) Uani 1 1 d .
O5 O -0.2028(4) 0.5379(4) -0.2236(4) 0.0213(11) Uani 1 1 d .
O6 O -0.2831(5) 0.4380(4) -0.0657(4) 0.0219(11) Uani 1 1 d .
O7 O 0.1597(5) 0.1916(4) 0.0230(4) 0.0226(12) Uani 1 1 d .
Co1 Co 0.5000 0.5000 0.0000 0.0147(3) Uani 1 2 d S
Co2 Co 0.61191(10) 0.56246(8) -0.28513(8) 0.0185(3) Uani 1 1 d .

loop_
_atom_site_aniso_label
_atom_site_aniso_U_11
_atom_site_aniso_U_22
_atom_site_aniso_U_33
_atom_site_aniso_U_23
_atom_site_aniso_U_13
_atom_site_aniso_U_12
C1 0.020(4) 0.024(4) 0.025(5) 0.005(4) -0.007(4) -0.009(3)
C2 0.025(4) 0.009(4) 0.023(4) 0.006(3) -0.005(4) -0.010(3)
C3 0.039(5) 0.026(4) 0.020(4) 0.004(3) -0.017(4) -0.004(4)
C4 0.034(5) 0.015(4) 0.023(5) 0.003(3) -0.009(4) -0.003(3)
C5 0.011(4) 0.016(4) 0.028(4) -0.002(3) -0.005(3) 0.001(3)
C6 0.031(4) 0.022(4) 0.013(4) 0.006(3) 0.001(4) 0.000(4)
C7 0.028(4) 0.023(4) 0.014(4) 0.003(3) -0.001(4) -0.002(3)
C8 0.023(4) 0.012(4) 0.013(4) -0.002(3) 0.005(3) 0.000(3)
C9 0.021(4) 0.021(4) 0.016(4) -0.002(3) -0.002(3) -0.003(3)
C10 0.014(4) 0.019(4) 0.016(4) 0.001(3) -0.005(3) -0.004(3)
C11 0.014(4) 0.019(4) 0.017(4) -0.002(3) -0.007(3) 0.000(3)
C12 0.015(4) 0.025(4) 0.013(4) 0.003(3) 0.004(3) -0.008(3)
C13 0.021(4) 0.014(4) 0.019(4) -0.002(3) -0.008(3) 0.002(3)
C14 0.020(4) 0.011(4) 0.020(4) -0.002(3) -0.006(3) -0.003(3)
C15 0.020(4) 0.024(4) 0.021(4) -0.002(3) -0.007(4) -0.002(3)
C16 0.023(4) 0.030(4) 0.014(4) 0.001(3) 0.001(4) -0.003(4)
C17 0.036(5) 0.025(4) 0.025(5) -0.006(4) 0.005(4) -0.017(4)
C18 0.052(5) 0.042(5) 0.010(4) -0.001(4) 0.003(4) -0.030(4)
C19 0.028(4) 0.026(4) 0.023(4) 0.003(3) 0.003(4) -0.010(4)
C20 0.030(5) 0.025(4) 0.025(5) 0.006(4) -0.008(4) -0.012(4)
C21 0.024(4) 0.028(5) 0.036(5) -0.001(4) -0.004(4) 0.005(4)
C22 0.046(5) 0.032(5) 0.028(5) 0.007(4) 0.003(4) -0.010(4)
C23 0.043(5) 0.031(5) 0.034(5) 0.004(4) -0.020(5) -0.006(4)
C24 0.025(4) 0.024(4) 0.026(5) -0.009(4) -0.006(4) -0.003(4)
C25 0.027(4) 0.023(4) 0.025(5) 0.002(3) -0.002(4) -0.010(4)
C26 0.031(5) 0.035(5) 0.036(5) 0.000(4) -0.022(4) -0.005(4)
C27 0.021(4) 0.031(5) 0.023(5) 0.003(4) 0.000(4) -0.002(4)
C28 0.028(4) 0.024(4) 0.017(4) 0.007(3) -0.005(4) -0.002(3)
C29 0.033(5) 0.028(5) 0.018(4) -0.002(4) -0.006(4) -0.003(4)
N1 0.025(3) 0.026(4) 0.016(4) 0.002(3) -0.002(3) -0.008(3)
N2 0.018(3) 0.028(4) 0.018(4) 0.010(3) 0.001(3) -0.008(3)
N3 0.030(4) 0.022(3) 0.014(3) 0.006(3) -0.006(3) -0.007(3)
N4 0.026(4) 0.024(4) 0.021(4) -0.004(3) -0.004(3) -0.005(3)
O1 0.022(3) 0.020(3) 0.022(3) 0.004(2) -0.010(2) -0.004(2)
O2 0.033(3) 0.015(3) 0.024(3) 0.004(2) -0.008(3) -0.007(2)
O3 0.013(2) 0.023(3) 0.016(3) 0.002(2) -0.008(2) -0.008(2)
O4 0.028(3) 0.027(3) 0.016(3) 0.007(2) -0.008(2) -0.007(2)
O5 0.014(3) 0.030(3) 0.018(3) 0.007(2) -0.003(2) -0.003(2)
O6 0.013(3) 0.029(3) 0.021(3) 0.004(2) 0.003(2) -0.007(2)
O7 0.023(3) 0.016(3) 0.024(3) 0.006(2) 0.000(2) 0.000(2)
Co1 0.0121(7) 0.0182(8) 0.0132(8) 0.0016(6) -0.0021(6) -0.0031(6)
Co2 0.0175(5) 0.0215(6) 0.0153(6) 0.0022(4) -0.0016(5) -0.0044(4)

loop_
_atom_type_symbol
_atom_type_description
_atom_type_scat_dispersion_real
_atom_type_scat_dispersion_imag
_atom_type_scat_source
C C 0.0033 0.0016 'International Tables Vol C Tables 4.2.6.8 and 6.1.1.4'
H H 0.0000 0.0000 'International Tables Vol C Tables 4.2.6.8 and 6.1.1.4'
N N 0.0061 0.0033 'International Tables Vol C Tables 4.2.6.8 and 6.1.1.4'
O O 0.0106 0.0060 'International Tables Vol C Tables 4.2.6.8 and 6.1.1.4'
Co Co 0.3494 0.9721 'International Tables Vol C Tables 4.2.6.8 and 6.1.1.4'

loop_
_geom_angle_atom_site_label_1
_geom_angle_atom_site_label_2
_geom_angle_atom_site_label_3
_geom_angle
_geom_angle_site_symmetry_1
_geom_angle_site_symmetry_3
O2 C1 O1 126.9(6) . .
O2 C1 C2 117.3(6) . .
O1 C1 C2 115.8(6) . .
C3 C2 C7 118.4(6) . .
C3 C2 C1 121.8(6) . .
C7 C2 C1 119.7(6) . .
C4 C3 C2 122.1(7) . .
C4 C3 H3 118.9 . .
C2 C3 H3 118.9 . .
C3 C4 C5 119.2(6) . .
C3 C4 H4 120.4 . .
C5 C4 H4 120.4 . .
O7 C5 C4 125.6(6) 1_565 .
O7 C5 C6 115.3(6) 1_565 .
C4 C5 C6 119.0(6) . .
C7 C6 C5 121.6(7) . .
C7 C6 H6 119.2 . .
C5 C6 H6 119.2 . .
C6 C7 C2 119.4(6) . .
C6 C7 H7 120.3 . .
C2 C7 H7 120.3 . .
C13 C8 C9 122.3(6) . .
C13 C8 O7 120.4(6) . .
C9 C8 O7 117.2(6) . .
C8 C9 C10 118.8(6) . .
C8 C9 H9 120.6 . .
C10 C9 H9 120.6 . .
C11 C10 C9 119.8(6) . .
C11 C10 C15 122.9(6) . .
C9 C10 C15 117.3(6) . .
C10 C11 C12 120.0(6) . .
C10 C11 H11 120.0 . .
C12 C11 H11 120.0 . .
C13 C12 C11 119.9(6) . .
C13 C12 C14 117.4(6) . .
C11 C12 C14 122.6(6) . .
C8 C13 C12 119.2(6) . .
C8 C13 H13 120.4 . .
C12 C13 H13 120.4 . .
O4 C14 O3 121.3(6) . .
O4 C14 C12 120.7(6) . .
O3 C14 C12 117.8(6) . .
O6 C15 O5 127.4(6) . .
O6 C15 C10 115.9(6) . .
O5 C15 C10 116.7(6) . .
N1 C16 N2 112.6(6) . .
N1 C16 H16 123.7 . .
N2 C16 H16 123.7 . .
C18 C17 N1 109.8(6) . .
C18 C17 H17 125.1 . .
N1 C17 H17 125.1 . .
C17 C18 N2 106.6(6) . .
C17 C18 H18 126.7 . .
N2 C18 H18 126.7 . .
N2 C19 C20 112.3(5) . .
N2 C19 H19A 109.1 . .
C20 C19 H19A 109.1 . .
N2 C19 H19B 109.1 . .
C20 C19 H19B 109.1 . .
H19A C19 H19B 107.9 . .
C21 C20 C25 118.5(7) . .
C21 C20 C19 120.7(7) . .
C25 C20 C19 120.7(6) . .
C22 C21 C20 120.7(7) . .
C22 C21 H21 119.7 . .
C20 C21 H21 119.7 . .
C21 C22 C23 120.2(7) . .
C21 C22 H22 119.9 . .
C23 C22 H22 119.9 . .
C22 C23 C24 119.8(7) . .
C22 C23 H23 120.1 . .
C24 C23 H23 120.1 . .
C25 C24 C23 119.4(7) . .
C25 C24 C26 121.2(7) . .
C23 C24 C26 119.4(7) . .
C24 C25 C20 121.3(7) . .
C24 C25 H25 119.3 . .
C20 C25 H25 119.3 . .
N4 C26 C24 110.4(5) . .
N4 C26 H26A 109.6 . .
C24 C26 H26A 109.6 . .
N4 C26 H26B 109.6 . .
C24 C26 H26B 109.6 . .
H26A C26 H26B 108.1 . .
N3 C27 N4 111.3(6) . .
N3 C27 H27 124.4 . .
N4 C27 H27 124.4 . .
C29 C28 N4 106.0(6) . .
C29 C28 H28 127.0 . .
N4 C28 H28 127.0 . .
C28 C29 N3 109.9(6) . .
C28 C29 H29 125.0 . .
N3 C29 H29 125.0 . .
C16 N1 C17 104.4(6) . .
C16 N1 Co2 118.9(5) . .
C17 N1 Co2 136.1(5) . .
C16 N2 C18 106.7(6) . .
C16 N2 C19 127.5(6) . .
C18 N2 C19 125.7(6) . .
C27 N3 C29 105.1(6) . .
C27 N3 Co2 130.9(5) . 1_565
C29 N3 Co2 118.8(5) . 1_565
C27 N4 C28 107.7(6) . .
C27 N4 C26 125.4(6) . .
C28 N4 C26 126.9(6) . .
C1 O1 Co1 137.4(4) . .
C1 O2 Co2 123.1(4) . .
C14 O3 Co2 99.2(4) . .
C14 O3 Co1 142.8(4) . .
Co2 O3 Co1 111.51(18) . .
C15 O5 Co2 123.4(4) . 1_455
C15 O6 Co1 134.6(4) . 1_455
C5 O7 C8 119.5(5) 1_545 .
O6 Co1 O6 180.0 1_655 2_565
O6 Co1 O1 95.17(17) 1_655 .
O6 Co1 O1 84.83(17) 2_565 .
O6 Co1 O1 84.83(17) 1_655 2_665
O6 Co1 O1 95.17(17) 2_565 2_665
O1 Co1 O1 180.0 . 2_665
O6 Co1 O3 89.98(17) 1_655 .
O6 Co1 O3 90.02(17) 2_565 .
O1 Co1 O3 85.27(16) . .
O1 Co1 O3 94.73(16) 2_665 .
O6 Co1 O3 90.02(17) 1_655 2_665
O6 Co1 O3 89.98(17) 2_565 2_665
O1 Co1 O3 94.73(16) . 2_665
O1 Co1 O3 85.27(16) 2_665 2_665
O3 Co1 O3 180.000(1) . 2_665
O5 Co2 O2 94.94(17) 1_655 .
O5 Co2 N1 89.6(2) 1_655 .
O2 Co2 N1 89.0(2) . .
O5 Co2 O3 105.39(17) 1_655 .
O2 Co2 O3 89.97(18) . .
N1 Co2 O3 164.95(19) . .
O5 Co2 N3 95.47(19) 1_655 1_545
O2 Co2 N3 168.8(2) . 1_545
N1 Co2 N3 95.2(2) . 1_545
O3 Co2 N3 83.33(19) . 1_545

loop_
_geom_bond_atom_site_label_1
_geom_bond_atom_site_label_2
_geom_bond_distance
_geom_bond_site_symmetry_2
C1 O2 1.260(8) .
C1 O1 1.272(7) .
C1 C2 1.525(9) .
C2 C3 1.380(8) .
C2 C7 1.396(9) .
C3 C4 1.377(9) .
C3 H3 0.9500 .
C4 C5 1.382(9) .
C4 H4 0.9500 .
C5 O7 1.375(7) 1_565
C5 C6 1.386(8) .
C6 C7 1.373(9) .
C6 H6 0.9500 .
C7 H7 0.9500 .
C8 C13 1.373(9) .
C8 C9 1.380(8) .
C8 O7 1.407(7) .
C9 C10 1.405(8) .
C9 H9 0.9500 .
C10 C11 1.386(8) .
C10 C15 1.515(8) .
C11 C12 1.405(8) .
C11 H11 0.9500 .
C12 C13 1.385(8) .
C12 C14 1.507(9) .
C13 H13 0.9500 .
C14 O4 1.248(7) .
C14 O3 1.272(7) .
C15 O6 1.246(8) .
C15 O5 1.261(7) .
C16 N1 1.321(8) .
C16 N2 1.339(8) .
C16 H16 0.9500 .
C17 C18 1.355(9) .
C17 N1 1.382(8) .
C17 H17 0.9500 .
C18 N2 1.366(8) .
C18 H18 0.9500 .
C19 N2 1.457(8) .
C19 C20 1.504(9) .
C19 H19A 0.9900 .
C19 H19B 0.9900 .
C20 C21 1.392(9) .
C20 C25 1.398(9) .
C21 C22 1.382(9) .
C21 H21 0.9500 .
C22 C23 1.383(10) .
C22 H22 0.9500 .
C23 C24 1.403(10) .
C23 H23 0.9500 .
C24 C25 1.371(9) .
C24 C26 1.510(9) .
C25 H25 0.9500 .
C26 N4 1.475(8) .
C26 H26A 0.9900 .
C26 H26B 0.9900 .
C27 N3 1.326(8) .
C27 N4 1.355(8) .
C27 H27 0.9500 .
C28 C29 1.358(9) .
C28 N4 1.374(8) .
C28 H28 0.9500 .
C29 N3 1.396(8) .
C29 H29 0.9500 .
N1 Co2 2.079(6) .
N3 Co2 2.129(6) 1_565
O1 Co1 2.087(4) .
O2 Co2 2.057(4) .
O3 Co2 2.105(4) .
O3 Co1 2.116(4) .
O5 Co2 2.051(4) 1_455
O6 Co1 2.048(4) 1_455
O7 C5 1.375(7) 1_545
Co1 O6 2.048(4) 1_655
Co1 O6 2.048(4) 2_565
Co1 O1 2.087(4) 2_665
Co1 O3 2.116(4) 2_665
Co2 O5 2.051(4) 1_655
Co2 N3 2.129(6) 1_545

loop_
_geom_torsion_atom_site_label_1
_geom_torsion_atom_site_label_2
_geom_torsion_atom_site_label_3
_geom_torsion_atom_site_label_4
_geom_torsion
_geom_torsion_site_symmetry_1
_geom_torsion_site_symmetry_4
O2 C1 C2 C3 5.4(10) . .
O1 C1 C2 C3 -175.1(6) . .
O2 C1 C2 C7 -177.3(6) . .
O1 C1 C2 C7 2.2(9) . .
C7 C2 C3 C4 -3.6(10) . .
C1 C2 C3 C4 173.7(6) . .
C2 C3 C4 C5 1.4(11) . .
C3 C4 C5 O7 -174.6(6) . 1_565
C3 C4 C5 C6 2.1(10) . .
O7 C5 C6 C7 173.6(6) 1_565 .
C4 C5 C6 C7 -3.5(10) . .
C5 C6 C7 C2 1.3(11) . .
C3 C2 C7 C6 2.2(10) . .
C1 C2 C7 C6 -175.2(6) . .
C13 C8 C9 C10 0.2(10) . .
O7 C8 C9 C10 176.9(5) . .
C8 C9 C10 C11 1.7(10) . .
C8 C9 C10 C15 -179.9(6) . .
C9 C10 C11 C12 -2.9(10) . .
C15 C10 C11 C12 178.9(6) . .
C10 C11 C12 C13 2.1(10) . .
C10 C11 C12 C14 -177.7(6) . .
C9 C8 C13 C12 -0.9(10) . .
O7 C8 C13 C12 -177.6(6) . .
C11 C12 C13 C8 -0.2(10) . .
C14 C12 C13 C8 179.6(6) . .
C13 C12 C14 O4 148.9(6) . .
C11 C12 C14 O4 -31.2(10) . .
C13 C12 C14 O3 -26.5(9) . .
C11 C12 C14 O3 153.4(6) . .
C11 C10 C15 O6 -160.2(6) . .
C9 C10 C15 O6 21.5(9) . .
C11 C10 C15 O5 21.8(10) . .
C9 C10 C15 O5 -156.5(6) . .
N1 C17 C18 N2 1.2(9) . .
N2 C19 C20 C21 -127.7(7) . .
N2 C19 C20 C25 51.6(9) . .
C25 C20 C21 C22 2.1(11) . .
C19 C20 C21 C22 -178.6(7) . .
C20 C21 C22 C23 -0.5(12) . .
C21 C22 C23 C24 -0.9(11) . .
C22 C23 C24 C25 0.6(11) . .
C22 C23 C24 C26 -180.0(6) . .
C23 C24 C25 C20 1.0(10) . .
C26 C24 C25 C20 -178.4(6) . .
C21 C20 C25 C24 -2.3(10) . .
C19 C20 C25 C24 178.4(6) . .
C25 C24 C26 N4 83.5(8) . .
C23 C24 C26 N4 -95.9(8) . .
N4 C28 C29 N3 -0.6(8) . .
N2 C16 N1 C17 1.0(8) . .
N2 C16 N1 Co2 174.0(4) . .
C18 C17 N1 C16 -1.4(8) . .
C18 C17 N1 Co2 -172.5(5) . .
N1 C16 N2 C18 -0.3(8) . .
N1 C16 N2 C19 176.2(6) . .
C17 C18 N2 C16 -0.6(8) . .
C17 C18 N2 C19 -177.2(6) . .
C20 C19 N2 C16 -107.6(8) . .
C20 C19 N2 C18 68.3(9) . .
N4 C27 N3 C29 -0.5(8) . .
N4 C27 N3 Co2 -153.6(5) . 1_565
C28 C29 N3 C27 0.7(8) . .
C28 C29 N3 Co2 157.7(5) . 1_565
N3 C27 N4 C28 0.1(8) . .
N3 C27 N4 C26 -178.2(6) . .
C29 C28 N4 C27 0.3(8) . .
C29 C28 N4 C26 178.6(6) . .
C24 C26 N4 C27 92.7(8) . .
C24 C26 N4 C28 -85.3(9) . .
O2 C1 O1 Co1 -41.0(11) . .
C2 C1 O1 Co1 139.6(5) . .
O1 C1 O2 Co2 9.2(10) . .
C2 C1 O2 Co2 -171.3(4) . .
O4 C14 O3 Co2 -7.9(7) . .
C12 C14 O3 Co2 167.5(5) . .
O4 C14 O3 Co1 138.0(6) . .
C12 C14 O3 Co1 -46.6(9) . .
O6 C15 O5 Co2 -17.2(10) . 1_455
C10 C15 O5 Co2 160.6(4) . 1_455
O5 C15 O6 Co1 -29.3(11) . 1_455
C10 C15 O6 Co1 152.9(4) . 1_455
C13 C8 O7 C5 -65.4(8) . 1_545
C9 C8 O7 C5 117.8(6) . 1_545
C1 O1 Co1 O6 93.4(7) . 1_655
C1 O1 Co1 O6 -86.6(7) . 2_565
C1 O1 Co1 O1 158(100) . 2_665
C1 O1 Co1 O3 3.8(7) . .
C1 O1 Co1 O3 -176.2(7) . 2_665
C14 O3 Co1 O6 172.7(7) . 1_655
Co2 O3 Co1 O6 -43.9(2) . 1_655
C14 O3 Co1 O6 -7.3(7) . 2_565
Co2 O3 Co1 O6 136.1(2) . 2_565
C14 O3 Co1 O1 -92.1(7) . .
Co2 O3 Co1 O1 51.3(2) . .
C14 O3 Co1 O1 87.9(7) . 2_665
Co2 O3 Co1 O1 -128.7(2) . 2_665
C14 O3 Co1 O3 176(100) . 2_665
Co2 O3 Co1 O3 -41(100) . 2_665
C1 O2 Co2 O5 -65.2(5) . 1_655
C1 O2 Co2 N1 -154.8(5) . .
C1 O2 Co2 O3 40.2(5) . .
C1 O2 Co2 N3 93.3(11) . 1_545
C16 N1 Co2 O5 -38.6(5) . 1_655
C17 N1 Co2 O5 131.6(7) . 1_655
C16 N1 Co2 O2 56.3(5) . .
C17 N1 Co2 O2 -133.4(7) . .
C16 N1 Co2 O3 142.4(7) . .
C17 N1 Co2 O3 -47.4(12) . .
C16 N1 Co2 N3 -134.1(5) . 1_545
C17 N1 Co2 N3 36.1(7) . 1_545
C14 O3 Co2 O5 -175.8(4) . 1_655
Co1 O3 Co2 O5 25.6(2) . 1_655
C14 O3 Co2 O2 89.1(4) . .
Co1 O3 Co2 O2 -69.5(2) . .
C14 O3 Co2 N1 3.1(9) . .
Co1 O3 Co2 N1 -155.5(7) . .
C14 O3 Co2 N3 -82.0(4) . 1_545
Co1 O3 Co2 N3 119.4(2) . 1_545
